data_4500980
loop_
_publ_author_name
'Orola, Liana'
'Veidis, Mikelis V.'
'Mutikainen, Ilpo'
'Sarcevica, Inese'

_publ_section_title
;
 Neutral and Ionic Supramolecular Complexes of Phenanthridine and Some
 Common Dicarboxylic Acids: Hydrogen Bond and Melting Point Considerations
;
_journal_issue 9
_journal_name_full 'Crystal Growth &amp; Design'
_journal_page_first 4009
_journal_paper_doi 10.1021/cg200573m
_journal_volume 11
_journal_year 2011
_chemical_formula_moiety 'C13 H10 N, C2 H O4'
_chemical_formula_sum 'C15 H11 N O4'
_chemical_formula_weight 269.26
_chemical_name_systematic 'phenanthridinium oxalate'
_space_group_IT_number 2
_symmetry_cell_setting triclinic
_symmetry_space_group_name_Hall '-P 1'
_symmetry_space_group_name_H-M 'P -1'
_atom_sites_solution_hydrogens geom
_atom_sites_solution_primary direct
_audit_creation_method CRYSTALS_ver_14.06
_cell_angle_alpha 75.17(3)
_cell_angle_beta 84.53(3)
_cell_angle_gamma 86.35(3)
_cell_formula_units_Z 2
_cell_length_a 5.584(1)
_cell_length_b 10.230(2)
_cell_length_c 10.962(2)
_cell_measurement_reflns_used 0
_cell_measurement_temperature 173
_cell_measurement_theta_max 0
_cell_measurement_theta_min 0
_cell_volume 602.1(2)
_diffrn_ambient_temperature 173
_diffrn_measured_fraction_theta_full 0.992
_diffrn_measured_fraction_theta_max 0.990
_diffrn_measurement_device Area
_diffrn_measurement_device_type 'Nonius KappaCCD'
_diffrn_measurement_method '\f & \w scans'
_diffrn_radiation_monochromator graphite
_diffrn_radiation_type 'Mo K\a'
_diffrn_radiation_wavelength 0.71073
_diffrn_reflns_av_R_equivalents 0.048
_diffrn_reflns_limit_h_max 7
_diffrn_reflns_limit_h_min -6
_diffrn_reflns_limit_k_max 13
_diffrn_reflns_limit_k_min -13
_diffrn_reflns_limit_l_max 14
_diffrn_reflns_limit_l_min -14
_diffrn_reflns_number 9799
_diffrn_reflns_theta_full 25.298
_diffrn_reflns_theta_max 27.498
_diffrn_reflns_theta_min 2.061
_exptl_absorpt_coefficient_mu 0.109
_exptl_absorpt_correction_type none
_exptl_crystal_colour colourless
_exptl_crystal_density_diffrn 1.485
_exptl_crystal_density_method 'not measured'
_exptl_crystal_description prism
_exptl_crystal_F_000 280
_exptl_crystal_size_max 0.30
_exptl_crystal_size_mid 0.12
_exptl_crystal_size_min 0.01
_refine_diff_density_max 0.24
_refine_diff_density_min -0.25
_refine_ls_extinction_coef 170(30)
_refine_ls_extinction_method 'Larson (1970), Equation 22'
_refine_ls_goodness_of_fit_ref 1.0248
_refine_ls_hydrogen_treatment none
_refine_ls_matrix_type full
_refine_ls_number_parameters 182
_refine_ls_number_reflns 1636
_refine_ls_number_restraints 0
_refine_ls_R_factor_all 0.0889
_refine_ls_R_factor_gt 0.0448
_refine_ls_shift/su_max 0.0002929
_refine_ls_shift/su_mean 0.0000228
_refine_ls_structure_factor_coef Fsqd
_refine_ls_weighting_details
;
 Method= Modified Sheldrick 
 w=1/[\s^2^(F^2^) + ( 0.06P)^2^ + 0.32P] 
 ,where P=(max(Fo^2^,0) + 2Fc^2^)/3 
;
_refine_ls_weighting_scheme calc
_refine_ls_wR_factor_all 0.1378
_refine_ls_wR_factor_gt 0.1060
_refine_ls_wR_factor_ref 0.1011
_reflns_limit_h_max 7
_reflns_limit_h_min -7
_reflns_limit_k_max 13
_reflns_limit_k_min -12
_reflns_limit_l_max 14
_reflns_limit_l_min 0
_reflns_number_gt 1761
_reflns_number_total 2743
_reflns_threshold_expression I>2.0\s(I)
_oxford_diffrn_Wilson_B_factor 1.77
_oxford_diffrn_Wilson_scale 5.66
_oxford_refine_ls_r_factor_ref 0.0402
_oxford_refine_ls_scale 0.4728(15)
_oxford_reflns_number_all 2743
_oxford_reflns_threshold_expression_ref I>3.0\s(I)
_oxford_structure_analysis_title 6
_cod_data_source_file cg200573m_si_026.cif
_cod_data_source_block global
_cod_depositor_comments
;
The following automatic conversions were performed:

'_symmetry_cell_setting' value 'Triclinic' changed to 'triclinic'
according to /home/saulius/struct/CIF-dictionaries/cif_core.dic
dictionary named 'cif_core.dic' version 2.4.1 from 2010-06-29.

Automatic conversion script
Id: cif_fix_values 1715 2011-07-08 13:25:40Z adriana 
;
_cod_original_sg_symbol_H-M 'P -1 '
_cod_original_formula_sum 'C15 H11 N1 O4'
_cod_database_code 4500980

loop_
_symmetry_equiv_pos_as_xyz
x,y,z
-x,-y,-z

loop_
_atom_site_label
_atom_site_type_symbol
_atom_site_fract_x
_atom_site_fract_y
_atom_site_fract_z
_atom_site_U_iso_or_equiv
_atom_site_occupancy
_atom_site_adp_type
_atom_site_refinement_flags_posn
O1 O 0.3478(2) 1.06743(15) 0.87789(14) 0.0206 1.0000 Uani .
C2 C 0.5073(4) 1.1530(2) 0.8829(2) 0.0187 1.0000 Uani .
O3 O 0.4655(3) 1.26417(17) 0.90214(18) 0.0339 1.0000 Uani .
C4 C 0.7678(4) 1.0992(2) 0.8574(2) 0.0190 1.0000 Uani .
O5 O 0.9278(3) 1.15791(16) 0.89541(17) 0.0278 1.0000 Uani .
O6 O 0.7999(3) 1.00792(17) 0.80049(16) 0.0279 1.0000 Uani .
N7 N 0.4469(3) 0.84938(19) 0.75221(18) 0.0254 1.0000 Uani .
C8 C 0.5187(4) 0.8136(2) 0.6392(2) 0.0223 1.0000 Uani .
C9 C 0.3891(4) 0.7160(2) 0.6046(2) 0.0222 1.0000 Uani .
C10 C 0.1885(4) 0.6545(2) 0.6885(2) 0.0228 1.0000 Uani .
C11 C 0.1231(4) 0.6988(2) 0.7998(2) 0.0228 1.0000 Uani .
C12 C 0.2608(4) 0.7977(2) 0.8275(2) 0.0232 1.0000 Uani .
C13 C -0.0745(4) 0.6454(2) 0.8837(2) 0.0285 1.0000 Uani .
C14 C -0.2018(5) 0.5458(2) 0.8586(2) 0.0328 1.0000 Uani .
C15 C -0.1357(5) 0.4994(2) 0.7503(3) 0.0345 1.0000 Uani .
C16 C 0.0524(5) 0.5526(2) 0.6662(2) 0.0299 1.0000 Uani .
C17 C 0.4667(5) 0.6848(2) 0.4882(2) 0.0295 1.0000 Uani .
C18 C 0.6592(5) 0.7462(3) 0.4140(2) 0.0321 1.0000 Uani .
C19 C 0.7851(5) 0.8423(2) 0.4506(2) 0.0327 1.0000 Uani .
C20 C 0.7149(4) 0.8759(2) 0.5625(2) 0.0282 1.0000 Uani .
H121 H 0.2209 0.8268 0.9011 0.0268 1.0000 Uiso R
H131 H -0.1165 0.6788 0.9561 0.0340 1.0000 Uiso R
H141 H -0.3340 0.5108 0.9129 0.0381 1.0000 Uiso R
H151 H -0.2227 0.4298 0.7350 0.0383 1.0000 Uiso R
H161 H 0.0902 0.5206 0.5939 0.0357 1.0000 Uiso R
H171 H 0.3867 0.6208 0.4618 0.0341 1.0000 Uiso R
H181 H 0.7085 0.7229 0.3364 0.0384 1.0000 Uiso R
H191 H 0.9150 0.8853 0.3989 0.0379 1.0000 Uiso R
H201 H 0.7984 0.9390 0.5881 0.0329 1.0000 Uiso R
H71 H 0.5409 0.9027 0.7773 0.0292 1.0000 Uiso R
H11 H 0.2064 1.1076 0.8823 0.0296 1.0000 Uiso R

loop_
_atom_site_aniso_label
_atom_site_aniso_U_11
_atom_site_aniso_U_22
_atom_site_aniso_U_33
_atom_site_aniso_U_23
_atom_site_aniso_U_13
_atom_site_aniso_U_12
O1 0.0102(7) 0.0244(8) 0.0286(9) -0.0094(7) -0.0002(6) -0.0012(6)
C2 0.0162(11) 0.0223(11) 0.0182(10) -0.0062(9) 0.0001(8) -0.0029(8)
O3 0.0179(9) 0.0294(9) 0.0601(12) -0.0227(9) 0.0005(8) -0.0013(7)
C4 0.0154(11) 0.0203(10) 0.0185(11) -0.0004(9) 0.0002(8) -0.0019(8)
O5 0.0132(8) 0.0279(8) 0.0458(10) -0.0150(8) -0.0025(7) -0.0026(6)
O6 0.0193(9) 0.0378(10) 0.0314(9) -0.0190(8) 0.0015(7) 0.0004(7)
N7 0.0242(11) 0.0282(10) 0.0282(11) -0.0139(9) -0.0069(8) 0.0004(8)
C8 0.0248(12) 0.0225(11) 0.0214(12) -0.0086(9) -0.0063(9) 0.0053(9)
C9 0.0280(13) 0.0197(11) 0.0198(11) -0.0064(9) -0.0072(9) 0.0054(9)
C10 0.0291(13) 0.0183(10) 0.0214(12) -0.0045(9) -0.0092(9) 0.0050(9)
C11 0.0238(12) 0.0227(11) 0.0233(12) -0.0076(9) -0.0063(9) 0.0036(9)
C12 0.0259(13) 0.0272(12) 0.0194(11) -0.0115(10) -0.0045(9) 0.0051(9)
C13 0.0282(13) 0.0299(12) 0.0265(12) -0.0059(10) -0.0043(10) 0.0034(10)
C14 0.0295(14) 0.0299(13) 0.0335(14) 0.0027(11) -0.0031(10) -0.0028(10)
C15 0.0405(15) 0.0235(12) 0.0409(16) -0.0053(12) -0.0139(12) -0.0067(11)
C16 0.0417(15) 0.0240(12) 0.0278(13) -0.0110(10) -0.0121(11) 0.0020(10)
C17 0.0434(15) 0.0283(12) 0.0190(12) -0.0099(10) -0.0080(10) 0.0055(11)
C18 0.0442(16) 0.0327(13) 0.0181(12) -0.0066(10) -0.0036(10) 0.0115(11)
C19 0.0361(15) 0.0313(13) 0.0260(13) -0.0014(11) 0.0017(10) 0.0039(10)
C20 0.0295(13) 0.0259(12) 0.0285(13) -0.0062(10) -0.0032(10) 0.0020(10)

loop_
_atom_type_symbol
_atom_type_scat_dispersion_real
_atom_type_scat_dispersion_imag
_atom_type_scat_Cromer_Mann_a1
_atom_type_scat_Cromer_Mann_b1
_atom_type_scat_Cromer_Mann_a2
_atom_type_scat_Cromer_Mann_b2
_atom_type_scat_Cromer_Mann_a3
_atom_type_scat_Cromer_Mann_b3
_atom_type_scat_Cromer_Mann_a4
_atom_type_scat_Cromer_Mann_b4
_atom_type_scat_Cromer_Mann_c
_atom_type_scat_source
C 0.0033 0.0016 2.3100 20.8439 1.0200 10.2075 1.5886 0.5687 0.8650 51.6512 0.2156 'International Tables Vol C 4.2.6.8 and 6.1.1.4'
H 0.0000 0.0000 0.4930 10.5109 0.3229 26.1257 0.1402 3.1424 0.0408 57.7998 0.0030 'International Tables Vol C 4.2.6.8 and 6.1.1.4'
N 0.0061 0.0033 12.2126 0.0057 3.1322 9.8933 2.0125 28.9975 1.1663 0.5826 -11.5290 'International Tables Vol C 4.2.6.8 and 6.1.1.4'
O 0.0106 0.0060 3.0485 13.2771 2.2868 5.7011 1.5463 0.3239 0.8670 32.9089 0.2508 'International Tables Vol C 4.2.6.8 and 6.1.1.4'

loop_
_geom_angle_atom_site_label_1
_geom_angle_atom_site_label_2
_geom_angle_atom_site_label_3
_geom_angle
_geom_angle_publ_flag
C2 O1 H11 107.7 no
O1 C2 O3 126.1(2) yes
O1 C2 C4 112.20(17) yes
O3 C2 C4 121.68(19) yes
C2 C4 O5 114.41(18) yes
C2 C4 O6 118.51(19) yes
O5 C4 O6 127.0(2) yes
C8 N7 C12 122.72(19) yes
C8 N7 H71 117.8 no
C12 N7 H71 119.1 no
N7 C8 C9 119.1(2) yes
N7 C8 C20 119.3(2) yes
C9 C8 C20 121.7(2) yes
C8 C9 C10 119.0(2) yes
C8 C9 C17 116.9(2) yes
C10 C9 C17 124.1(2) yes
C9 C10 C11 118.44(19) yes
C9 C10 C16 124.0(2) yes
C11 C10 C16 117.6(2) yes
C10 C11 C12 119.1(2) yes
C10 C11 C13 121.2(2) yes
C12 C11 C13 119.7(2) yes
C11 C12 N7 121.5(2) yes
C11 C12 H121 120.0 no
N7 C12 H121 118.5 no
C11 C13 C14 119.4(2) yes
C11 C13 H131 119.2 no
C14 C13 H131 121.4 no
C13 C14 C15 119.9(2) yes
C13 C14 H141 119.9 no
C15 C14 H141 120.2 no
C14 C15 C16 121.5(2) yes
C14 C15 H151 119.1 no
C16 C15 H151 119.4 no
C10 C16 C15 120.5(2) yes
C10 C16 H161 120.1 no
C15 C16 H161 119.4 no
C9 C17 C18 121.0(2) yes
C9 C17 H171 119.8 no
C18 C17 H171 119.2 no
C17 C18 C19 121.0(2) yes
C17 C18 H181 119.3 no
C19 C18 H181 119.6 no
C18 C19 C20 119.8(2) yes
C18 C19 H191 120.8 no
C20 C19 H191 119.4 no
C8 C20 C19 119.6(2) yes
C8 C20 H201 119.9 no
C19 C20 H201 120.5 no

loop_
_geom_bond_atom_site_label_1
_geom_bond_atom_site_label_2
_geom_bond_distance
_geom_bond_publ_flag
O1 C2 1.302(3) yes
O1 H11 0.869 no
C2 O3 1.213(3) yes
C2 C4 1.548(3) yes
C4 O5 1.265(3) yes
C4 O6 1.245(3) yes
N7 C8 1.396(3) yes
N7 C12 1.313(3) yes
N7 H71 0.888 no
C8 C9 1.415(3) yes
C8 C20 1.397(3) yes
C9 C10 1.447(3) yes
C9 C17 1.415(3) yes
C10 C11 1.416(3) yes
C10 C16 1.411(3) yes
C11 C12 1.417(3) yes
C11 C13 1.409(3) yes
C12 H121 0.933 no
C13 C14 1.375(4) yes
C13 H131 0.946 no
C14 C15 1.398(4) yes
C14 H141 0.932 no
C15 C16 1.371(4) yes
C15 H151 0.945 no
C16 H161 0.934 no
C17 C18 1.367(4) yes
C17 H171 0.933 no
C18 C19 1.402(4) yes
C18 H181 0.952 no
C19 C20 1.372(3) yes
C19 H191 0.935 no
C20 H201 0.932 no
